data_2019334
loop_
_publ_author_name
'Dittrich, B.'
'H\"ubschle, C. B.'
'Messerschmidt, M.'
'Kalinowski, R.'
'Girnt, D.'
'Luger, P.'

_publ_section_title
;
 The invariom model and its application: refinement ofD,L-serine at
 different temperatures and resolution
;
_journal_issue 3
_journal_name_full 'Acta Crystallographica Section A Foundations of Crystallography'
_journal_page_first 314
_journal_page_last 320
_journal_paper_doi 10.1107/S0108767305005039
_journal_volume 61
_journal_year 2005
_chemical_formula_analytical 'C3 H7 N O3'
_chemical_formula_moiety 'C3 H7 N O3'
_chemical_formula_sum 'C3 H7 N O3'
_chemical_formula_weight 105.10
_chemical_melting_point 235
_chemical_name_common D,L-Serine
_chemical_name_systematic '(+-) 2-Amino-3-hydroxypropionic acid'
_space_group_IT_number 14
_symmetry_cell_setting monoclinic
_symmetry_space_group_name_Hall '-P 2yab'
_symmetry_space_group_name_H-M 'P 1 21/a 1'
_atom_type_scat_source 'Invariomic aspherical-atom scattering factors'
_audit_conform_dict_name cif_core.dic
_audit_conform_dict_version 2.2
_audit_creation_method 'XD routine XDCIF'
_cell_angle_alpha 90
_cell_angle_beta 106.87(2)
_cell_angle_gamma 90
_cell_formula_units_Z 4
_cell_length_a 10.7764(10)
_cell_length_b 9.1947(9)
_cell_length_c 4.7788(5)
_cell_measurement_reflns_used 10633
_cell_measurement_temperature 20
_cell_measurement_theta_max 40.258
_cell_measurement_theta_min 16.376
_cell_volume 453.13(9)
_computing_molecular_graphics 'Koritsanszky et al, (2003), Platon (Spek, 2003)'
_computing_publication_material 'Koritsanszky et al, (2003), EnCIFer 1.1'
_computing_structure_refinement 'Koritsanszky et al, (2003)'
_diffrn_ambient_temperature 20
_diffrn_measured_fraction_theta_full 0.98
_diffrn_measured_fraction_theta_max 0.80
_diffrn_measurement_device 'four-circle diffractometer'
_diffrn_measurement_device_type 'Bruker APEX on a Huber Type 512 diffractometer'
_diffrn_measurement_method \w-scans
_diffrn_radiation_monochromator graphite
_diffrn_radiation_type 'Mo K\a'
_diffrn_radiation_wavelength 0.71073
_diffrn_reflns_av_R_equivalents 0.0268
_diffrn_reflns_limit_h_max 8
_diffrn_reflns_limit_h_min -4
_diffrn_reflns_limit_k_max 21
_diffrn_reflns_limit_k_min -21
_diffrn_reflns_limit_l_max 24
_diffrn_reflns_limit_l_min -24
_diffrn_reflns_number 38628
_diffrn_reflns_reduction_process 'Integration: SAINT, merging: SORTAV'
_diffrn_reflns_theta_full 40.25
_diffrn_reflns_theta_max 57.37
_diffrn_standards_interval_count 0
_diffrn_standards_interval_time 0
_diffrn_standards_number 0
_exptl_absorpt_coefficient_mu 0.138
_exptl_absorpt_correction_type none
_exptl_crystal_colour colorless
_exptl_crystal_density_diffrn 1.541
_exptl_crystal_density_meas ?
_exptl_crystal_description rectangular
_exptl_crystal_F_000 224.0
_exptl_crystal_size_max 0.5
_exptl_crystal_size_mid 0.45
_exptl_crystal_size_min 0.35
_refine_diff_density_max 0.215
_refine_diff_density_min -0.239
_refine_ls_extinction_method none
_refine_ls_goodness_of_fit_ref 1.2952
_refine_ls_hydrogen_treatment refall
_refine_ls_matrix_type full
_refine_ls_number_parameters 93
_refine_ls_number_reflns 4292
_refine_ls_number_restraints 0
_refine_ls_R_factor_all 0.0272
_refine_ls_R_factor_gt 0.0196
_refine_ls_shift/su_max 0.000
_refine_ls_structure_factor_coef F
_refine_ls_weighting_details
;
     calc w1 = 1/[s^2^(Fo)]
;
_refine_ls_weighting_scheme calc
_refine_ls_wR_factor_ref 0.0218
_reflns_number_gt 4292
_reflns_number_total 5136
_reflns_threshold_expression 'I > 2\s I'
_cod_data_source_file cn5001sup1.cif
_cod_data_source_block 20K
_cod_depositor_comments
;
The following automatic conversions were performed:

'_exptl_crystal_density_meas' value 'not measured' was changed to '?'
- the value is perceived as not measured.

Automatic conversion script
Id: cif_fix_values 3008 2015-01-20 13:52:24Z robertas 
;
_cod_original_sg_symbol_H-M P21/a
_cod_database_code 2019334

loop_
_symmetry_equiv_pos_as_xyz
+X,+Y,+Z
1/2-X,1/2+Y,-Z
-X,-Y,-Z
1/2+X,1/2-Y,+Z

loop_
_atom_site_aniso_label
_atom_site_aniso_U_11
_atom_site_aniso_U_22
_atom_site_aniso_U_33
_atom_site_aniso_U_12
_atom_site_aniso_U_13
_atom_site_aniso_U_23
O(1) 0.00876(5) 0.00731(5) 0.00610(6) -0.00043(4) 0.00064(4) 0.00097(4)
O(2) 0.00950(5) 0.00679(5) 0.00720(6) -0.00213(4) 0.00222(4) -0.00038(4)
O(3) 0.00763(5) 0.00849(5) 0.00943(6) -0.00099(4) 0.00436(4) -0.00187(4)
N(1) 0.00635(5) 0.00634(5) 0.00684(6) -0.00015(4) 0.00228(4) 0.00060(4)
C(1) 0.00683(5) 0.00548(5) 0.00525(7) -0.00021(4) 0.00200(4) -0.00002(4)
C(2) 0.00638(5) 0.00603(5) 0.00531(7) 0.00023(4) 0.00217(4) 0.00030(4)
C(3) 0.00619(5) 0.00815(6) 0.00659(7) 0.00060(4) 0.00152(4) 0.00026(5)

loop_
_atom_site_label
_atom_site_fract_x
_atom_site_fract_y
_atom_site_fract_z
_atom_site_U_iso_or_equiv
_atom_site_occupancy
O(1) 0.65863(2) 0.40703(2) 0.42739(4) 0.008 1
O(2) 0.82879(2) 0.51099(2) 0.75170(4) 0.008 1
O(3) 0.92877(2) 0.17538(2) 0.72150(4) 0.009 1
N(1) 0.65325(2) 0.17344(2) 0.74378(4) 0.007 1
C(1) 0.74647(2) 0.41044(2) 0.66619(5) 0.006 1
C(2) 0.75445(2) 0.28355(2) 0.87889(5) 0.006 1
C(3) 0.88949(2) 0.21634(2) 0.96983(5) 0.007 1
H(2) 0.7323(7) 0.3266(8) 1.0683(15) 0.017(2) 1
H(11) 0.5631(9) 0.2275(10) 0.6859(16) 0.027(2) 1
H(12) 0.6515(8) 0.0966(10) 0.8979(19) 0.029(2) 1
H(13) 0.6661(8) 0.1228(9) 0.5615(18) 0.027(2) 1
H(31) 0.9586(7) 0.2992(8) 1.0924(15) 0.019(2) 1
H(32) 0.8924(7) 0.1206(9) 1.1175(16) 0.021(2) 1
H(4) 0.9045(7) 0.0799(9) 0.6731(16) 0.019(2) 1

loop_
_geom_angle_atom_site_label_1
_geom_angle_atom_site_label_2
_geom_angle_atom_site_label_3
_geom_angle_site_symmetry_1
_geom_angle_site_symmetry_2
_geom_angle_site_symmetry_3
_geom_angle
_geom_angle_publ_flag
C(3) O(3) H(4) 1_555 1_555 1_555 109.2(4) yes
H(11) N(1) H(12) 1_555 1_555 1_555 107.8(6) yes
H(11) N(1) H(13) 1_555 1_555 1_555 109.3(6) yes
H(12) N(1) H(13) 1_555 1_555 1_555 109.3(6) yes
O(1) C(1) O(2) 1_555 1_555 1_555 125.88(2) yes
O(1) C(1) C(2) 1_555 1_555 1_555 117.815(18) yes
O(2) C(1) C(2) 1_555 1_555 1_555 116.298(18) yes
C(1) C(2) C(3) 1_555 1_555 1_555 111.284(16) yes
C(1) C(2) H(2) 1_555 1_555 1_555 107.1(4) yes
C(3) C(2) H(2) 1_555 1_555 1_555 109.6(4) yes
O(3) C(3) C(2) 1_555 1_555 1_555 111.129(17) yes
O(3) C(3) H(31) 1_555 1_555 1_555 107.9(3) yes
O(3) C(3) H(32) 1_555 1_555 1_555 110.9(4) yes
C(2) C(3) H(31) 1_555 1_555 1_555 108.2(4) yes
C(2) C(3) H(32) 1_555 1_555 1_555 110.3(4) yes
H(31) C(3) H(32) 1_555 1_555 1_555 108.4(5) yes

loop_
_geom_bond_atom_site_label_1
_geom_bond_atom_site_label_2
_geom_bond_site_symmetry_1
_geom_bond_site_symmetry_2
_geom_bond_distance
_geom_bond_publ_flag
O(1) C(1) 1_555 1_555 1.2539(3) yes
O(2) C(1) 1_555 1_555 1.2643(3) yes
O(3) C(3) 1_555 1_555 1.4216(3) yes
O(3) H(4) 1_555 1_555 0.926(9) yes
N(1) H(11) 1_555 1_555 1.054(9) yes
N(1) H(12) 1_555 1_555 1.025(9) yes
N(1) H(13) 1_555 1_555 1.032(9) yes
C(1) C(2) 1_555 1_555 1.5333(3) yes
C(2) C(3) 1_555 1_555 1.5236(3) yes
C(2) H(2) 1_555 1_555 1.076(7) yes
C(3) H(31) 1_555 1_555 1.107(8) yes
C(3) H(32) 1_555 1_555 1.123(8) yes
